data_2011721
loop_
_publ_author_name
'Ramos Silva, M.'
'Paix\~ao, J. A.'
'Matos Beja, A.'
'Alte da Veiga, L.'

_publ_section_title
;
Conformational flexibility of tricine as a chelating agent in
catena-poly[[(tricinato)copper(II)]-\m-chloro]
;
_journal_name_full 'Acta Crystallographica, Section C'
_journal_page_first 09
_journal_page_last 11
_journal_paper_doi 10.1107/S0108270100014281
_journal_volume 57
_journal_year 2001
_chemical_formula_iupac '[Cu Cl (C6 H12 N O5)]'
_chemical_formula_moiety 'C6 H12 Cl Cu N O5'
_chemical_formula_sum 'C6 H12 Cl Cu N O5'
_chemical_formula_weight 277.16
_chemical_name_common \m-chloro(tricinato-N,O,O')copper(II)
_space_group_IT_number 9
_symmetry_cell_setting monoclinic
_symmetry_space_group_name_Hall 'C -2yc'
_symmetry_space_group_name_H-M 'C 1 c 1'
_cell_angle_alpha 90.00
_cell_angle_beta 109.32(3)
_cell_angle_gamma 90.00
_cell_formula_units_Z 4
_cell_length_a 7.8836(12)
_cell_length_b 20.134(3)
_cell_length_c 6.089(4)
_cell_measurement_temperature 293(2)
_cell_volume 912.0(6)
_diffrn_ambient_temperature 293(2)
_exptl_crystal_density_diffrn 2.019
_cod_original_sg_symbol_H-M 'C c'
_cod_database_code 2011721

loop_
_symmetry_equiv_pos_as_xyz
'x, y, z'
'x, -y, z+1/2'
'x+1/2, y+1/2, z'
'x+1/2, -y+1/2, z+1/2'

loop_
_atom_site_label
_atom_site_fract_x
_atom_site_fract_y
_atom_site_fract_z
_atom_site_U_iso_or_equiv
_atom_site_adp_type
_atom_site_calc_flag
_atom_site_refinement_flags
_atom_site_occupancy
_atom_site_disorder_assembly
_atom_site_disorder_group
_atom_site_type_symbol
Cu .82160(2) .421684(8) .31659(2) .01892(5) Uani d . 1 . . Cu
Cl .93053(6) .458416(19) .68042(6) .02664(8) Uani d . 1 . . Cl
N .70685(15) .38437(6) -.00166(19) .0149(2) Uani d . 1 . . N
H0 .698(3) .4196(10) -.094(4) .018 Uiso d . 1 . . H
O1 1.03736(14) .37702(6) .3058(2) .0234(2) Uani d . 1 . . O
O2 1.12564(16) .29568(6) .1245(2) .0308(3) Uani d . 1 . . O
O4 .56516(15) .44589(6) .2879(2) .0215(2) Uani d . 1 . . O
H4 .527(4) .4316(13) .364(5) .032 Uiso d . 1 . . H
O5 .38935(16) .40180(7) -.4197(2) .0248(2) Uani d . 1 . . O
H5 .287(4) .4042(14) -.492(5) .037 Uiso d . 1 . . H
O3 .67260(17) .30740(7) .3435(2) .0288(2) Uani d . 1 . . O
H3 .660(4) .2813(15) .417(5) .043 Uiso d . 1 . . H
C1 1.01010(18) .33469(7) .1401(3) .0181(2) Uani d . 1 . . C
C2 .82562(19) .33251(7) -.0425(2) .0178(2) Uani d . 1 . . C
H2A .8367 .3388 -.1951 .021 Uiso calc R 1 . . H
H2B .7723 .2892 -.0401 .021 Uiso calc R 1 . . H
C3 .52138(17) .36354(7) -.0191(2) .0164(2) Uani d . 1 . . C
C5 .4425(2) .42350(7) .0673(3) .0205(3) Uani d . 1 . . C
H5A .4208 .4592 -.0458 .025 Uiso calc R 1 . . H
H5B .3285 .4114 .0848 .025 Uiso calc R 1 . . H
C6 .4057(2) .34627(8) -.2688(3) .0219(3) Uani d . 1 . . C
H6A .4597 .3094 -.3241 .026 Uiso calc R 1 . . H
H6B .2872 .3326 -.2710 .026 Uiso calc R 1 . . H
C4 .52857(19) .30187(8) .1302(3) .0226(3) Uani d . 1 . . C
H4A .4161 .2973 .1611 .027 Uiso calc R 1 . . H
H4B .5451 .2626 .0472 .027 Uiso calc R 1 . . H

loop_
_atom_site_aniso_label
_atom_site_aniso_U_11
_atom_site_aniso_U_22
_atom_site_aniso_U_33
_atom_site_aniso_U_12
_atom_site_aniso_U_13
_atom_site_aniso_U_23
Cu .01654(7) .02293(8) .01593(7) .00295(7) .00354(5) -.00490(7)
Cl .03617(19) .02661(16) .01582(14) -.00146(14) .00681(13) -.00366(13)
N .0137(5) .0150(5) .0158(5) -.0008(4) .0046(4) .0007(4)
O1 .0161(4) .0277(6) .0222(5) .0029(4) .0006(4) -.0087(4)
O2 .0197(5) .0303(6) .0408(7) .0064(4) .0077(5) -.0110(5)
O4 .0206(5) .0266(5) .0188(5) .0020(4) .0085(4) -.0020(4)
O5 .0188(5) .0347(6) .0180(5) -.0020(4) .0022(4) .0052(4)
O3 .0301(6) .0298(6) .0215(5) -.0035(5) .0017(4) .0113(4)
C1 .0154(5) .0179(6) .0215(6) -.0005(5) .0066(5) -.0022(5)
C2 .0168(6) .0192(6) .0174(6) .0002(5) .0057(5) -.0045(5)
C3 .0124(5) .0186(6) .0171(5) .0001(4) .0036(4) .0022(4)
C5 .0169(6) .0241(7) .0197(6) .0043(5) .0051(5) .0015(5)
C6 .0189(6) .0232(6) .0196(6) -.0032(5) .0009(5) .0000(5)
C4 .0186(6) .0228(6) .0248(7) -.0028(5) .0049(5) .0061(5)

loop_
_geom_bond_atom_site_label_1
_geom_bond_atom_site_label_2
_geom_bond_site_symmetry_2
_geom_bond_distance
_geom_bond_publ_flag
Cu O1 . 1.9444(11) yes
Cu N . 1.9943(16) yes
Cu O4 . 2.0302(12) yes
Cu Cl . 2.2209(14) yes
Cu Cl 2_564 2.7792(19) yes
N C2 . 1.4774(17) ?
N C3 . 1.4908(16) ?
N H0 . .89(2) ?
O1 C1 . 1.2830(18) yes
O2 C1 . 1.2301(18) yes
O4 C5 . 1.443(2) ?
O4 H4 . .69(3) ?
O5 C6 . 1.425(2) ?
O5 H5 . .78(3) ?
O3 C4 . 1.419(2) ?
O3 H3 . .72(3) ?
C1 C2 . 1.511(2) ?
C2 H2A . .9700 ?
C2 H2B . .9700 ?
C3 C4 . 1.529(2) ?
C3 C5 . 1.529(2) ?
C3 C6 . 1.532(2) ?
C5 H5A . .9700 ?
C5 H5B . .9700 ?
C6 H6A . .9700 ?
C6 H6B . .9700 ?
C4 H4A . .9700 ?
C4 H4B . .9700 ?
